data_4120710
loop_
_publ_author_name
'Pradip Bag'
'Sushanta K. Pal'
'Mikhail E. Itkis'
'Arindam Sarkar'
'Fook S. Tham'
'Bruno Donnadieu'
'Robert C. Haddon'

_publ_section_title
;
 Synthesis of Tetrachalcogenide-Substituted Phenalenyl Derivatives:
 Preparation and Solid-State Characterization of
 Bis(3,4,6,7-tetrathioalkyl-phenalenyl)boron Radicals
;
_journal_name_full 'Journal of the American Chemical Society'
_journal_page_first 12936
_journal_page_last 12939
_journal_paper_doi 10.1021/ja405814f
_journal_volume 135
_journal_year 2013
_chemical_formula_sum 'C34 H30 B N0 O4 S8'
_chemical_formula_weight 769.87
_chemical_name_systematic
; 
 ? 
;
_space_group_IT_number 2
_symmetry_cell_setting triclinic
_symmetry_space_group_name_Hall '-P 1'
_symmetry_space_group_name_H-M 'P -1'
_atom_sites_solution_hydrogens geom
_atom_sites_solution_primary direct
_atom_sites_solution_secondary difmap
_audit_creation_method SHELXL-97
_cell_angle_alpha 106.936(10)
_cell_angle_beta 101.941(10)
_cell_angle_gamma 94.762(9)
_cell_formula_units_Z 2
_cell_length_a 8.398(6)
_cell_length_b 14.500(11)
_cell_length_c 15.630(11)
_cell_measurement_reflns_used 576
_cell_measurement_temperature 293(2)
_cell_measurement_theta_max 19.01
_cell_measurement_theta_min 2.35
_cell_volume 1760(2)
_computing_cell_refinement 'Bruker SAINT'
_computing_data_collection 'Bruker APEX2'
_computing_data_reduction 'Bruker SAINT'
_computing_molecular_graphics 'Bruker SHELXTL'
_computing_publication_material 'Bruker SHELXTL'
_computing_structure_refinement 'SHELXL-97 (Sheldrick, 1997)'
_computing_structure_solution 'SHELXS-97 (Sheldrick, 2008)'
_diffrn_ambient_temperature 293(2)
_diffrn_measured_fraction_theta_full 0.976
_diffrn_measured_fraction_theta_max 0.976
_diffrn_measurement_device_type 'Bruker APEX-II CCD'
_diffrn_measurement_method '\f and \w scans'
_diffrn_radiation_monochromator graphite
_diffrn_radiation_source 'fine-focus sealed tube'
_diffrn_radiation_type MoK\a
_diffrn_radiation_wavelength 0.71073
_diffrn_reflns_av_R_equivalents 0.1034
_diffrn_reflns_av_sigmaI/netI 0.2130
_diffrn_reflns_limit_h_max 8
_diffrn_reflns_limit_h_min -8
_diffrn_reflns_limit_k_max 14
_diffrn_reflns_limit_k_min -14
_diffrn_reflns_limit_l_max 12
_diffrn_reflns_limit_l_min -15
_diffrn_reflns_number 8367
_diffrn_reflns_theta_full 21.39
_diffrn_reflns_theta_max 21.39
_diffrn_reflns_theta_min 2.34
_diffrn_standards_number 0
_exptl_absorpt_coefficient_mu 0.546
_exptl_absorpt_correction_T_max 0.9946
_exptl_absorpt_correction_T_min 0.9130
_exptl_absorpt_correction_type none
_exptl_crystal_colour black
_exptl_crystal_density_diffrn 1.453
_exptl_crystal_description 'needle frag'
_exptl_crystal_F_000 798
_exptl_crystal_size_max 0.17
_exptl_crystal_size_mid 0.08
_exptl_crystal_size_min 0.01
_refine_diff_density_max 0.303
_refine_diff_density_min -0.320
_refine_diff_density_rms 0.081
_refine_ls_extinction_method none
_refine_ls_goodness_of_fit_ref 0.914
_refine_ls_hydrogen_treatment mixed
_refine_ls_matrix_type full
_refine_ls_number_parameters 432
_refine_ls_number_reflns 3888
_refine_ls_number_restraints 0
_refine_ls_restrained_S_all 0.914
_refine_ls_R_factor_all 0.1903
_refine_ls_R_factor_gt 0.0756
_refine_ls_shift/su_max 0.000
_refine_ls_shift/su_mean 0.000
_refine_ls_structure_factor_coef Fsqd
_refine_ls_weighting_details 'calc w=1/[\s^2^(Fo^2^)+(0.0728P)^2^+0.0000P] where P=(Fo^2^+2Fc^2^)/3'
_refine_ls_weighting_scheme calc
_refine_ls_wR_factor_gt 0.1526
_refine_ls_wR_factor_ref 0.1816
_reflns_number_gt 1657
_reflns_number_total 3888
_reflns_threshold_expression >2sigma(I)
_cod_data_source_file ja405814f_si_001.cif
_cod_data_source_block pradip032620012_final
_cod_database_code 4120710

loop_
_symmetry_equiv_pos_as_xyz
'x, y, z'
'-x, -y, -z'

loop_
_atom_site_label
_atom_site_type_symbol
_atom_site_fract_x
_atom_site_fract_y
_atom_site_fract_z
_atom_site_U_iso_or_equiv
_atom_site_adp_type
_atom_site_occupancy
_atom_site_symmetry_multiplicity
_atom_site_calc_flag
_atom_site_refinement_flags
B1 B 0.7329(19) 0.3267(9) 0.1627(10) 0.043(4) Uani 1 1 d .
S1 S 0.7307(4) 0.6123(2) 0.5607(2) 0.0731(11) Uani 1 1 d .
S2 S 0.8428(4) 0.8162(2) 0.5688(2) 0.0705(11) Uani 1 1 d .
S3 S 1.3151(4) 0.8285(2) 0.3871(2) 0.0714(11) Uani 1 1 d .
S4 S 1.1819(4) 0.7157(2) 0.1839(2) 0.0662(11) Uani 1 1 d .
S5 S 0.3513(4) 0.1052(2) -0.2502(2) 0.0564(10) Uani 1 1 d .
S6 S 0.4086(4) -0.0919(2) -0.3075(2) 0.0684(11) Uani 1 1 d .
S7 S 0.8208(3) -0.22010(19) -0.0752(2) 0.0515(9) Uani 1 1 d .
S8 S 0.9634(3) -0.0935(2) 0.1071(2) 0.0505(9) Uani 1 1 d .
O1 O 0.6727(8) 0.3741(5) 0.2437(5) 0.048(2) Uani 1 1 d .
O2 O 0.8623(8) 0.3881(5) 0.1487(5) 0.049(2) Uani 1 1 d .
O3 O 0.5994(9) 0.2939(5) 0.0814(6) 0.052(2) Uani 1 1 d .
O4 O 0.8051(8) 0.2408(5) 0.1819(5) 0.047(2) Uani 1 1 d .
C1 C 0.7436(13) 0.4621(8) 0.3050(8) 0.041(3) Uani 1 1 d .
C2 C 0.7006(13) 0.4950(8) 0.3863(8) 0.052(3) Uani 1 1 d .
H2 H 0.6242 0.4551 0.4002 0.062 Uiso 1 1 calc R
C3 C 0.7654(14) 0.5847(9) 0.4483(8) 0.049(3) Uani 1 1 d .
C3A C 0.8737(13) 0.6529(8) 0.4279(7) 0.041(3) Uani 1 1 d .
C4 C 0.9323(14) 0.7536(8) 0.4826(7) 0.048(3) Uani 1 1 d .
C5 C 1.0656(14) 0.8001(7) 0.4639(8) 0.049(3) Uani 1 1 d .
H5 H 1.1168 0.8605 0.5054 0.058 Uiso 1 1 calc R
C6 C 1.1281(12) 0.7626(7) 0.3873(8) 0.039(3) Uani 1 1 d .
C6A C 1.0519(12) 0.6731(7) 0.3195(8) 0.038(3) Uani 1 1 d .
C7 C 1.0800(12) 0.6371(8) 0.2294(8) 0.041(3) Uani 1 1 d .
C8 C 1.0196(13) 0.5424(9) 0.1762(8) 0.050(3) Uani 1 1 d .
H8 H 1.0499 0.5172 0.1210 0.060 Uiso 1 1 calc R
C9 C 0.9126(13) 0.4826(8) 0.2033(8) 0.043(3) Uani 1 1 d .
C9A C 0.8613(13) 0.5199(8) 0.2837(7) 0.038(3) Uani 1 1 d .
C9B C 0.9267(12) 0.6159(7) 0.3434(7) 0.036(3) Uani 1 1 d .
C11 C 0.5897(13) 0.2097(8) 0.0149(8) 0.035(3) Uani 1 1 d .
C12 C 0.4889(12) 0.1944(7) -0.0711(8) 0.038(3) Uani 1 1 d .
H12 H 0.4310 0.2440 -0.0804 0.045 Uiso 1 1 calc R
C13 C 0.4686(12) 0.1116(7) -0.1432(7) 0.035(3) Uani 1 1 d .
C13A C 0.5495(13) 0.0300(7) -0.1296(8) 0.037(3) Uani 1 1 d .
C14 C 0.5313(12) -0.0630(8) -0.1961(7) 0.041(3) Uani 1 1 d .
C15 C 0.6169(13) -0.1323(8) -0.1726(8) 0.043(3) Uani 1 1 d .
H15 H 0.6036 -0.1924 -0.2178 0.051 Uiso 1 1 calc R
C16 C 0.7220(12) -0.1209(8) -0.0871(8) 0.035(3) Uani 1 1 d .
C16A C 0.7453(13) -0.0296(7) -0.0167(8) 0.037(3) Uani 1 1 d .
C17 C 0.8514(12) -0.0080(7) 0.0741(8) 0.035(3) Uani 1 1 d .
C18 C 0.8670(13) 0.0852(8) 0.1394(8) 0.046(3) Uani 1 1 d .
H18 H 0.9351 0.0983 0.1980 0.055 Uiso 1 1 calc R
C19 C 0.7854(14) 0.1563(8) 0.1192(9) 0.039(3) Uani 1 1 d .
C19A C 0.6785(12) 0.1351(7) 0.0320(8) 0.028(3) Uani 1 1 d .
C19B C 0.6578(13) 0.0456(7) -0.0388(8) 0.031(3) Uani 1 1 d .
C20 C 0.7363(17) 0.4955(9) 0.5805(9) 0.097(5) Uani 1 1 d .
H20A H 0.6451 0.4492 0.5381 0.145 Uiso 1 1 calc R
H20B H 0.7290 0.5025 0.6425 0.145 Uiso 1 1 calc R
H20C H 0.8376 0.4728 0.5715 0.145 Uiso 1 1 calc R
C21 C 0.8122(17) 0.9274(8) 0.5348(9) 0.102(5) Uani 1 1 d .
H21A H 0.9133 0.9724 0.5571 0.153 Uiso 1 1 calc R
H21B H 0.7281 0.9576 0.5608 0.153 Uiso 1 1 calc R
H21C H 0.7793 0.9097 0.4688 0.153 Uiso 1 1 calc R
C22 C 1.4507(14) 0.7339(10) 0.3827(9) 0.103(5) Uani 1 1 d .
H22A H 1.4375 0.7022 0.4274 0.154 Uiso 1 1 calc R
H22B H 1.5632 0.7637 0.3962 0.154 Uiso 1 1 calc R
H22C H 1.4216 0.6866 0.3223 0.154 Uiso 1 1 calc R
C23 C 1.1064(14) 0.6606(8) 0.0645(8) 0.072(4) Uani 1 1 d .
H23A H 1.1599 0.6051 0.0440 0.109 Uiso 1 1 calc R
H23B H 1.1281 0.7067 0.0334 0.109 Uiso 1 1 calc R
H23C H 0.9898 0.6398 0.0507 0.109 Uiso 1 1 calc R
C24 C 0.2782(14) 0.2198(7) -0.2341(8) 0.073(4) Uani 1 1 d .
H24A H 0.2060 0.2262 -0.1932 0.109 Uiso 1 1 calc R
H24B H 0.2193 0.2231 -0.2925 0.109 Uiso 1 1 calc R
H24C H 0.3700 0.2717 -0.2081 0.109 Uiso 1 1 calc R
C25 C 0.4118(14) -0.2189(7) -0.3606(7) 0.068(4) Uani 1 1 d .
H25A H 0.5219 -0.2287 -0.3649 0.102 Uiso 1 1 calc R
H25B H 0.3397 -0.2406 -0.4212 0.102 Uiso 1 1 calc R
H25C H 0.3756 -0.2555 -0.3240 0.102 Uiso 1 1 calc R
C26 C 0.7622(13) -0.3097(7) -0.1841(8) 0.070(4) Uani 1 1 d .
H26A H 0.6442 -0.3250 -0.2030 0.105 Uiso 1 1 calc R
H26B H 0.8080 -0.3674 -0.1808 0.105 Uiso 1 1 calc R
H26C H 0.8023 -0.2856 -0.2280 0.105 Uiso 1 1 calc R
C27 C 1.0708(13) -0.0300(8) 0.2244(7) 0.067(4) Uani 1 1 d .
H27A H 1.1362 0.0289 0.2273 0.100 Uiso 1 1 calc R
H27B H 1.1411 -0.0708 0.2474 0.100 Uiso 1 1 calc R
H27C H 0.9926 -0.0140 0.2613 0.100 Uiso 1 1 calc R

loop_
_atom_site_aniso_label
_atom_site_aniso_U_11
_atom_site_aniso_U_22
_atom_site_aniso_U_33
_atom_site_aniso_U_23
_atom_site_aniso_U_13
_atom_site_aniso_U_12
B1 0.059(10) 0.028(9) 0.052(12) 0.023(8) 0.016(10) 0.016(9)
S1 0.097(3) 0.066(2) 0.061(3) 0.014(2) 0.040(2) 0.013(2)
S2 0.088(3) 0.058(2) 0.058(3) 0.0016(19) 0.026(2) 0.013(2)
S3 0.063(2) 0.064(2) 0.078(3) 0.015(2) 0.013(2) -0.002(2)
S4 0.079(2) 0.063(2) 0.062(3) 0.024(2) 0.025(2) 0.000(2)
S5 0.059(2) 0.058(2) 0.046(2) 0.0136(17) 0.0002(18) 0.0165(18)
S6 0.093(3) 0.058(2) 0.040(2) 0.0046(18) -0.004(2) 0.026(2)
S7 0.056(2) 0.0381(19) 0.057(2) 0.0092(17) 0.0119(18) 0.0175(17)
S8 0.050(2) 0.047(2) 0.054(2) 0.0184(17) 0.0081(18) 0.0141(17)
O1 0.054(5) 0.038(5) 0.049(6) 0.006(4) 0.021(4) -0.001(4)
O2 0.058(5) 0.033(5) 0.052(6) 0.006(4) 0.022(4) -0.002(4)
O3 0.051(5) 0.041(5) 0.047(6) 0.000(5) -0.004(5) 0.002(4)
O4 0.048(5) 0.036(5) 0.041(5) -0.002(4) 0.002(4) -0.002(4)
C1 0.045(8) 0.034(7) 0.038(8) 0.002(7) 0.014(7) 0.001(7)
C2 0.049(8) 0.042(8) 0.062(10) 0.003(7) 0.029(7) 0.004(7)
C3 0.052(8) 0.047(8) 0.050(9) 0.012(7) 0.020(7) 0.004(7)
C3A 0.044(8) 0.039(8) 0.037(8) 0.005(6) 0.009(6) 0.017(7)
C4 0.046(8) 0.049(8) 0.055(9) 0.018(7) 0.020(7) 0.019(7)
C5 0.051(8) 0.033(7) 0.051(9) 0.007(6) -0.002(7) 0.007(7)
C6 0.032(7) 0.031(7) 0.050(9) 0.015(6) -0.001(6) -0.003(6)
C6A 0.036(7) 0.026(7) 0.046(9) 0.008(6) 0.004(6) 0.008(6)
C7 0.039(7) 0.041(8) 0.053(9) 0.021(7) 0.021(7) 0.009(6)
C8 0.043(8) 0.057(9) 0.046(9) 0.013(8) 0.008(7) 0.014(7)
C9 0.038(8) 0.049(9) 0.043(9) 0.012(7) 0.019(7) 0.008(7)
C9A 0.034(7) 0.033(7) 0.043(9) 0.005(6) 0.011(6) 0.006(6)
C9B 0.029(7) 0.037(8) 0.037(8) 0.013(6) -0.002(6) 0.002(6)
C11 0.032(7) 0.044(8) 0.030(9) 0.017(7) 0.002(6) 0.001(7)
C12 0.040(7) 0.037(7) 0.047(9) 0.025(7) 0.014(7) 0.014(6)
C13 0.039(7) 0.032(7) 0.041(8) 0.008(6) 0.023(6) 0.020(6)
C13A 0.033(7) 0.038(8) 0.029(8) -0.006(6) 0.012(7) -0.008(6)
C14 0.037(7) 0.055(8) 0.036(8) 0.024(7) 0.003(6) 0.018(7)
C15 0.045(8) 0.046(8) 0.034(9) 0.002(6) 0.016(7) 0.014(7)
C16 0.022(6) 0.060(9) 0.023(8) 0.016(7) 0.001(6) 0.002(6)
C16A 0.035(7) 0.030(7) 0.040(9) -0.003(7) 0.019(7) -0.009(6)
C17 0.029(7) 0.030(7) 0.047(9) 0.011(6) 0.015(7) -0.001(6)
C18 0.055(8) 0.036(8) 0.053(9) 0.018(7) 0.026(7) -0.004(7)
C19 0.044(8) 0.020(8) 0.048(10) 0.003(7) 0.012(7) 0.001(7)
C19A 0.019(6) 0.039(8) 0.030(8) 0.013(7) 0.013(6) 0.010(6)
C19B 0.031(7) 0.024(7) 0.049(9) 0.012(6) 0.033(7) 0.008(6)
C20 0.145(13) 0.108(11) 0.078(12) 0.062(9) 0.050(10) 0.061(10)
C21 0.149(14) 0.048(8) 0.113(14) 0.014(8) 0.049(11) 0.042(9)
C22 0.058(9) 0.166(15) 0.090(13) 0.052(11) 0.011(9) 0.023(10)
C23 0.093(10) 0.061(9) 0.051(10) 0.007(7) 0.014(8) -0.004(8)
C24 0.106(10) 0.058(9) 0.063(10) 0.035(7) 0.004(8) 0.045(8)
C25 0.101(10) 0.054(8) 0.040(9) 0.011(7) -0.003(7) 0.031(8)
C26 0.064(8) 0.051(8) 0.088(11) 0.009(7) 0.014(8) 0.026(7)
C27 0.068(9) 0.067(9) 0.056(10) 0.012(7) 0.004(7) 0.016(7)

loop_
_atom_type_symbol
_atom_type_description
_atom_type_scat_dispersion_real
_atom_type_scat_dispersion_imag
_atom_type_scat_source
C C 0.0033 0.0016 'International Tables Vol C Tables 4.2.6.8 and 6.1.1.4'
H H 0.0000 0.0000 'International Tables Vol C Tables 4.2.6.8 and 6.1.1.4'
B B 0.0013 0.0007 'International Tables Vol C Tables 4.2.6.8 and 6.1.1.4'
O O 0.0106 0.0060 'International Tables Vol C Tables 4.2.6.8 and 6.1.1.4'
S S 0.1246 0.1234 'International Tables Vol C Tables 4.2.6.8 and 6.1.1.4'
N N 0.0061 0.0033 'International Tables Vol C Tables 4.2.6.8 and 6.1.1.4'

loop_
_geom_angle_atom_site_label_1
_geom_angle_atom_site_label_2
_geom_angle_atom_site_label_3
_geom_angle
O3 B1 O2 109.9(10)
O3 B1 O1 110.4(10)
O2 B1 O1 113.2(10)
O3 B1 O4 110.3(10)
O2 B1 O4 107.3(10)
O1 B1 O4 105.6(10)
C3 S1 C20 101.5(6)
C4 S2 C21 99.9(5)
C6 S3 C22 100.7(5)
C23 S4 C7 102.7(6)
C13 S5 C24 105.3(5)
C14 S6 C25 105.4(5)
C16 S7 C26 105.9(6)
C17 S8 C27 103.7(5)
C1 O1 B1 123.4(9)
C9 O2 B1 121.7(8)
C11 O3 B1 122.0(9)
C19 O4 B1 122.7(10)
O1 C1 C2 120.7(10)
O1 C1 C9A 119.5(9)
C2 C1 C9A 119.8(10)
C1 C2 C3 122.3(11)
C2 C3 C3A 121.6(10)
C2 C3 S1 118.7(9)
C3A C3 S1 119.4(9)
C3 C3A C4 126.4(10)
C3 C3A C9B 115.9(9)
C4 C3A C9B 117.7(10)
C5 C4 C3A 117.1(10)
C5 C4 S2 120.2(9)
C3A C4 S2 122.7(8)
C4 C5 C6 124.5(10)
C5 C6 C6A 120.6(9)
C5 C6 S3 115.5(9)
C6A C6 S3 123.7(8)
C6 C6A C7 126.0(10)
C6 C6A C9B 115.9(10)
C7 C6A C9B 118.0(9)
C8 C7 C6A 119.8(10)
C8 C7 S4 119.8(9)
C6A C7 S4 120.2(8)
C7 C8 C9 121.4(10)
O2 C9 C9A 121.7(10)
O2 C9 C8 118.2(9)
C9A C9 C8 120.2(11)
C9 C9A C1 119.2(10)
C9 C9A C9B 120.4(10)
C1 C9A C9B 120.4(10)
C9A C9B C3A 119.6(10)
C9A C9B C6A 118.5(9)
C3A C9B C6A 121.8(10)
O3 C11 C12 119.3(10)
O3 C11 C19A 121.1(10)
C12 C11 C19A 119.6(11)
C13 C12 C11 124.2(10)
C12 C13 C13A 119.4(10)
C12 C13 S5 119.6(8)
C13A C13 S5 121.0(8)
C14 C13A C13 125.9(11)
C14 C13A C19B 117.3(10)
C13 C13A C19B 116.8(9)
C15 C14 C13A 118.8(10)
C15 C14 S6 118.7(9)
C13A C14 S6 122.5(9)
C14 C15 C16 126.2(10)
C15 C16 C16A 118.1(10)
C15 C16 S7 117.3(8)
C16A C16 S7 124.5(9)
C16 C16A C17 123.7(11)
C16 C16A C19B 117.5(11)
C17 C16A C19B 118.8(9)
C18 C17 C16A 119.6(10)
C18 C17 S8 118.2(10)
C16A C17 S8 122.2(8)
C19 C18 C17 122.0(11)
O4 C19 C18 119.3(12)
O4 C19 C19A 122.0(11)
C18 C19 C19A 118.7(10)
C19 C19A C19B 123.7(10)
C19 C19A C11 117.2(10)
C19B C19A C11 119.1(11)
C19A C19B C16A 117.0(11)
C19A C19B C13A 120.8(10)
C16A C19B C13A 122.2(9)

loop_
_geom_bond_atom_site_label_1
_geom_bond_atom_site_label_2
_geom_bond_distance
B1 O3 1.438(15)
B1 O2 1.440(14)
B1 O1 1.466(14)
B1 O4 1.509(13)
S1 C3 1.776(11)
S1 C20 1.812(12)
S2 C4 1.740(10)
S2 C21 1.860(12)
S3 C6 1.770(10)
S3 C22 1.850(12)
S4 C23 1.756(11)
S4 C7 1.759(10)
S5 C13 1.729(11)
S5 C24 1.786(9)
S6 C14 1.740(11)
S6 C25 1.791(9)
S7 C16 1.755(10)
S7 C26 1.757(11)
S8 C17 1.747(10)
S8 C27 1.794(11)
O1 C1 1.352(11)
O2 C9 1.363(11)
O3 C11 1.337(11)
O4 C19 1.300(11)
C1 C2 1.355(13)
C1 C9A 1.397(13)
C2 C3 1.362(13)
C3 C3A 1.436(13)
C3A C4 1.444(13)
C3A C9B 1.449(13)
C4 C5 1.384(13)
C5 C6 1.391(13)
C6 C6A 1.413(13)
C6A C7 1.430(13)
C6A C9B 1.459(13)
C7 C8 1.370(13)
C8 C9 1.408(13)
C9 C9A 1.387(13)
C9A C9B 1.419(12)
C11 C12 1.378(13)
C11 C19A 1.421(13)
C12 C13 1.355(12)
C13 C13A 1.459(13)
C13A C14 1.416(13)
C13A C19B 1.461(13)
C14 C15 1.374(13)
C15 C16 1.397(13)
C16 C16A 1.421(13)
C16A C17 1.442(14)
C16A C19B 1.447(13)
C17 C18 1.414(13)
C18 C19 1.360(13)
C19 C19A 1.400(14)
C19A C19B 1.409(12)
